data_4322370
loop_
_publ_author_name
'Dieter Sellmann'
'J\"urgen Utz'
'Frank W. Heinemann'

_publ_contact_author
;
        Prof. Dr. D. Sellmann
        Institut f\"ur Anorganische Chemie II
        Universit\"at Erlangen-N\"urnberg
        Egerlandstr. 1
        D-91058 Erlangen
        Bundesrepublik Deutschland
;
_publ_contact_author_email SELLMANN@ANORGANIK.CHEMIE.UNI-ERLANGEN.DE
_publ_contact_author_fax '049 9131 852-7367'
_publ_contact_author_phone '049 9131 852-7360'
_publ_section_title
;
 Transition Metal Complexes with Sulfur Ligands. 136.1 Enforced Trans
 Coordination of Thiolate Donors in Electron Rich Iron, Ruthenium, and
 Nickel [M(L)(pyN~2~H~2~S~2~)] and [M(L)(pyS~4~)] Complexes (L = CO,
 PPh~3~, DMSO) (pyN2H2S22-=
 2,6-Bis(2-mercaptophenylamino)dimethylpyridine(2-); pyS4^2-^ =
 2,6-Bis(2-mercaptophenylthio)dimethylpyridine(2-))
;
_journal_name_full 'Inorganic Chemistry'
_journal_page_first 5314
_journal_page_last 5322
_journal_paper_doi 10.1021/ic990169h
_journal_volume 38
_journal_year 1999
_chemical_formula_sum 'C38 H30 N2 Ni2 S8'
_chemical_formula_weight 888.54
_chemical_name_systematic
;
 ?
;
_space_group_IT_number 2
_symmetry_cell_setting triclinic
_symmetry_space_group_name_Hall '-P 1'
_symmetry_space_group_name_H-M 'P -1'
_atom_sites_solution_hydrogens geom
_atom_sites_solution_primary direct
_atom_sites_solution_secondary difmap
_audit_creation_method SHELXL
_cell_angle_alpha 77.560(10)
_cell_angle_beta 79.19(2)
_cell_angle_gamma 81.24(2)
_cell_formula_units_Z 1
_cell_length_a 8.376(2)
_cell_length_b 10.649(2)
_cell_length_c 10.942(2)
_cell_measurement_reflns_used 39
_cell_measurement_temperature 293(2)
_cell_measurement_theta_max 12.2
_cell_measurement_theta_min 2.5
_cell_volume 929.8(3)
_computing_cell_refinement 'XSCAnS 2.10b (Siemens An. X-Ray Instr., 1994)'
_computing_data_collection 'XSCAnS 2.10b (Siemens An. X-Ray Instr. 1994)'
_computing_data_reduction 'XSCAnS 2.10b (Siemens An. X-Ray Instr., 1994)'
_computing_molecular_graphics 'SHELXTL 5.03 (Siemens An. X-Ray Instr., 1995)'
_computing_publication_material 'SHELXTL 5.03 (Siemens An. X-Ray Instr., 1995)'
_computing_structure_refinement 'SHELXTL 5.03 (Siemens An. X-Ray Instr., 1995)'
_computing_structure_solution 'SHELXTL 5.03 (Siemens An. X-Ray Instr., 1995)'
_diffrn_ambient_temperature 293(2)
_diffrn_measurement_device 'Siemens P4'
_diffrn_measurement_method 'profile data from \w-scans'
_diffrn_radiation_monochromator graphite
_diffrn_radiation_source 'fine-focus sealed tube'
_diffrn_radiation_type MoK\a
_diffrn_radiation_wavelength 0.71073
_diffrn_reflns_av_R_equivalents 0.1064
_diffrn_reflns_av_sigmaI/netI 0.3164
_diffrn_reflns_limit_h_max 10
_diffrn_reflns_limit_h_min -1
_diffrn_reflns_limit_k_max 12
_diffrn_reflns_limit_k_min -12
_diffrn_reflns_limit_l_max 13
_diffrn_reflns_limit_l_min -13
_diffrn_reflns_number 4422
_diffrn_reflns_theta_max 26.00
_diffrn_reflns_theta_min 2.48
_diffrn_standards_decay_% 5.99
_diffrn_standards_interval_count 100
_diffrn_standards_number 3
_exptl_absorpt_coefficient_mu 1.494
_exptl_crystal_colour dark-green
_exptl_crystal_density_diffrn 1.587
_exptl_crystal_description plate
_exptl_crystal_F_000 456
_exptl_crystal_size_max 0.25
_exptl_crystal_size_mid 0.25
_exptl_crystal_size_min 0.08
_refine_diff_density_max 0.757
_refine_diff_density_min -0.822
_refine_diff_density_rms 0.115
_refine_ls_extinction_method none
_refine_ls_goodness_of_fit_all 0.685
_refine_ls_goodness_of_fit_obs 1.097
_refine_ls_matrix_type full
_refine_ls_number_parameters 226
_refine_ls_number_reflns 3641
_refine_ls_number_restraints 0
_refine_ls_restrained_S_all 0.685
_refine_ls_restrained_S_obs 1.097
_refine_ls_R_factor_all 0.1750
_refine_ls_R_factor_obs 0.0586
_refine_ls_shift/esd_max -0.002
_refine_ls_shift/esd_mean 0.000
_refine_ls_structure_factor_coef Fsqd
_refine_ls_weighting_details 'w=1/[\s^2^(Fo^2^)+(0.0457P)^2^+0.0000P] where P=(Fo^2^+2Fc^2^)/3'
_refine_ls_weighting_scheme calc
_refine_ls_wR_factor_all 0.1486
_refine_ls_wR_factor_obs 0.1260
_reflns_number_observed 1162
_reflns_number_total 3641
_reflns_observed_criterion >2sigma(I)
_cod_data_source_file ic990169h_2.cif
_cod_data_source_block ju9704
_cod_depositor_comments
;
The following automatic conversions were performed:

'_refine_ls_weighting_scheme' value 'calc
w=1/[\s^2^(Fo^2^)+(0.0457P)^2^+0.0000P] where P=(Fo^2^+2Fc^2^)/3' was
changed to 'calc'. New tag '_refine_ls_weighting_details' was
created. The value of the new tag was set to
'w=1/[\s^2^(Fo^2^)+(0.0457P)^2^+0.0000P] where P=(Fo^2^+2Fc^2^)/3'.

Automatic conversion script
Id: cif_fix_values 3143 2015-03-26 13:38:13Z robertas 
;
_cod_database_code 4322370

loop_
_symmetry_equiv_pos_as_xyz
'x, y, z'
'-x, -y, -z'

loop_
_atom_site_aniso_label
_atom_site_aniso_U_11
_atom_site_aniso_U_22
_atom_site_aniso_U_33
_atom_site_aniso_U_23
_atom_site_aniso_U_13
_atom_site_aniso_U_12
Ni1 0.0438(9) 0.0313(7) 0.0371(7) -0.0135(5) -0.0027(6) -0.0162(6)
S1 0.045(2) 0.0347(14) 0.0355(14) -0.0103(11) -0.0049(13) -0.0176(13)
S2 0.062(2) 0.0350(15) 0.053(2) -0.0062(12) -0.009(2) -0.0212(14)
S3 0.051(2) 0.048(2) 0.048(2) -0.0244(12) -0.0021(13) -0.0204(13)
S4 0.054(2) 0.0446(15) 0.046(2) -0.0191(12) -0.0091(13) -0.0141(13)
N1 0.065(6) 0.043(5) 0.050(5) -0.002(4) -0.016(5) -0.034(4)
C10 0.072(7) 0.043(6) 0.032(5) -0.019(4) -0.011(5) -0.022(5)
C11 0.081(8) 0.053(6) 0.036(6) -0.010(5) 0.005(6) -0.027(6)
C12 0.116(11) 0.054(7) 0.034(6) -0.006(5) 0.016(7) -0.020(7)
C13 0.131(12) 0.081(9) 0.029(6) -0.021(6) -0.006(7) -0.022(8)
C14 0.107(10) 0.064(7) 0.051(7) -0.031(6) -0.008(7) -0.023(7)
C15 0.046(6) 0.052(6) 0.035(6) -0.019(5) 0.002(5) -0.012(5)
C16 0.060(7) 0.048(6) 0.040(6) -0.018(5) 0.002(5) -0.029(5)
C20 0.055(7) 0.040(6) 0.050(6) -0.008(5) 0.011(5) -0.015(5)
C21 0.073(8) 0.045(7) 0.056(7) -0.005(6) -0.004(6) 0.005(6)
C22 0.100(11) 0.065(9) 0.061(9) 0.015(7) 0.017(8) -0.003(8)
C23 0.077(9) 0.106(11) 0.042(7) 0.001(7) -0.011(7) 0.017(8)
C24 0.059(8) 0.086(9) 0.043(7) -0.011(6) -0.020(6) 0.007(7)
C25 0.057(7) 0.050(6) 0.037(6) -0.006(5) -0.007(5) -0.009(6)
C26 0.048(6) 0.049(6) 0.053(6) -0.019(5) 0.000(5) -0.021(5)
C31 0.049(6) 0.033(5) 0.039(6) -0.017(4) -0.003(5) -0.017(5)
C32 0.040(7) 0.040(6) 0.078(8) -0.020(5) 0.008(6) -0.006(5)
C33 0.047(7) 0.064(8) 0.088(9) -0.018(7) 0.011(7) -0.012(6)
C34 0.048(7) 0.052(7) 0.063(7) -0.022(6) -0.005(6) -0.015(5)
C35 0.039(6) 0.023(5) 0.051(6) -0.001(4) -0.005(5) -0.011(5)

loop_
_atom_site_label
_atom_site_type_symbol
_atom_site_fract_x
_atom_site_fract_y
_atom_site_fract_z
_atom_site_U_iso_or_equiv
_atom_site_thermal_displace_type
_atom_site_occupancy
_atom_site_calc_flag
_atom_site_refinement_flags
_atom_site_disorder_group
Ni1 Ni 0.0899(2) 0.83592(11) 0.53618(12) 0.0356(4) Uani 1 d . .
S1 S 0.1765(3) 1.0378(2) 0.4182(2) 0.0367(6) Uani 1 d . .
S2 S -0.0054(3) 0.6388(2) 0.6543(2) 0.0490(7) Uani 1 d . .
S3 S 0.0451(3) 0.7938(2) 0.3395(2) 0.0461(7) Uani 1 d . .
S4 S 0.2041(3) 0.8491(2) 0.7153(2) 0.0456(7) Uani 1 d . .
N1 N 0.3210(10) 0.7475(7) 0.4815(7) 0.050(2) Uani 1 d . .
C10 C 0.1985(12) 1.0199(8) 0.2603(8) 0.045(3) Uani 1 d . .
C11 C 0.2745(12) 1.1103(9) 0.1606(8) 0.056(3) Uani 1 d . .
H11 H 0.3122(12) 1.1802(9) 0.1803(8) 0.084 Uiso 1 calc R .
C12 C 0.2949(14) 1.0989(9) 0.0356(9) 0.071(4) Uani 1 d . .
H12 H 0.3470(14) 1.1597(9) -0.0274(9) 0.107 Uiso 1 calc R .
C13 C 0.2375(15) 0.9962(11) 0.0035(9) 0.079(4) Uani 1 d . .
H13 H 0.2506(15) 0.9885(11) -0.0810(9) 0.119 Uiso 1 calc R .
C14 C 0.1612(14) 0.9060(10) 0.0972(9) 0.070(3) Uani 1 d . .
H14 H 0.1209(14) 0.8388(10) 0.0749(9) 0.105 Uiso 1 calc R .
C15 C 0.1434(11) 0.9134(8) 0.2239(8) 0.043(2) Uani 1 d . .
C16 C 0.2041(11) 0.6597(8) 0.3374(8) 0.047(3) Uani 1 d . .
H16A H 0.1589(11) 0.5821(8) 0.3863(8) 0.070 Uiso 1 calc R .
H16B H 0.2377(11) 0.6472(8) 0.2506(8) 0.070 Uiso 1 calc R .
C20 C 0.1099(12) 0.6004(9) 0.7722(9) 0.050(3) Uani 1 d . .
C21 C 0.1166(13) 0.4775(10) 0.8525(10) 0.061(3) Uani 1 d . .
H21 H 0.0608(13) 0.4156(10) 0.8358(10) 0.092 Uiso 1 calc R .
C22 C 0.1994(16) 0.4433(12) 0.9528(11) 0.084(4) Uani 1 d . .
H22 H 0.1953(16) 0.3614(12) 1.0036(11) 0.127 Uiso 1 calc R .
C23 C 0.2906(15) 0.5306(13) 0.9800(10) 0.080(4) Uani 1 d . .
H23 H 0.3502(15) 0.5066(13) 1.0467(10) 0.120 Uiso 1 calc R .
C24 C 0.2901(12) 0.6544(11) 0.9049(9) 0.063(3) Uani 1 d . .
H24 H 0.3472(12) 0.7148(11) 0.9229(9) 0.094 Uiso 1 calc R .
C25 C 0.2058(12) 0.6871(9) 0.8049(8) 0.048(3) Uani 1 d . .
C26 C 0.4132(11) 0.8451(8) 0.6349(8) 0.048(3) Uani 1 d . .
H26A H 0.4348(11) 0.9324(8) 0.5938(8) 0.072 Uiso 1 calc R .
H26B H 0.4860(11) 0.8138(8) 0.6970(8) 0.072 Uiso 1 calc R .
C31 C 0.3519(12) 0.6741(8) 0.3883(8) 0.038(2) Uani 1 d . .
C32 C 0.5055(12) 0.6221(8) 0.3484(10) 0.054(3) Uani 1 d . .
H32 H 0.5239(12) 0.5764(8) 0.2826(10) 0.080 Uiso 1 calc R .
C33 C 0.6346(13) 0.6357(10) 0.4035(11) 0.068(3) Uani 1 d . .
H33 H 0.7398(13) 0.5985(10) 0.3769(11) 0.102 Uiso 1 calc R .
C34 C 0.6047(12) 0.7065(9) 0.5004(9) 0.052(3) Uani 1 d . .
H34 H 0.6891(12) 0.7177(9) 0.5401(9) 0.078 Uiso 1 calc R .
C35 C 0.4512(11) 0.7580(8) 0.5347(8) 0.038(2) Uani 1 d . .

loop_
_atom_type_symbol
_atom_type_description
_atom_type_scat_dispersion_real
_atom_type_scat_dispersion_imag
_atom_type_scat_source
C C 0.0033 0.0016 'International Tables Vol C Tables 4.2.6.8 and 6.1.1.4'
H H 0.0000 0.0000 'International Tables Vol C Tables 4.2.6.8 and 6.1.1.4'
N N 0.0061 0.0033 'International Tables Vol C Tables 4.2.6.8 and 6.1.1.4'
S S 0.1246 0.1234 'International Tables Vol C Tables 4.2.6.8 and 6.1.1.4'
Ni Ni 0.3393 1.1124 'International Tables Vol C Tables 4.2.6.8 and 6.1.1.4'

loop_
_geom_angle_atom_site_label_1
_geom_angle_atom_site_label_2
_geom_angle_atom_site_label_3
_geom_angle
_geom_angle_site_symmetry_1
_geom_angle_site_symmetry_3
_geom_angle_publ_flag
N1 Ni1 S4 82.5(2) . . ?
N1 Ni1 S2 93.3(2) . . ?
S4 Ni1 S2 87.53(10) . . ?
N1 Ni1 S1 88.7(2) . . ?
S4 Ni1 S1 93.05(9) . . ?
S2 Ni1 S1 178.05(12) . . ?
N1 Ni1 S3 82.3(2) . . ?
S4 Ni1 S3 164.81(10) . . ?
S2 Ni1 S3 92.86(10) . . ?
S1 Ni1 S3 87.07(9) . . ?
N1 Ni1 S1 173.4(2) . 2_576 ?
S4 Ni1 S1 99.58(9) . 2_576 ?
S2 Ni1 S1 93.08(9) . 2_576 ?
S1 Ni1 S1 84.99(9) . 2_576 ?
S3 Ni1 S1 95.56(9) . 2_576 ?
C10 S1 Ni1 103.3(3) . . ?
C10 S1 Ni1 106.4(3) . 2_576 ?
Ni1 S1 Ni1 95.01(9) . 2_576 ?
C20 S2 Ni1 102.0(3) . . ?
C15 S3 C16 99.9(4) . . ?
C15 S3 Ni1 103.6(3) . . ?
C16 S3 Ni1 94.1(3) . . ?
C25 S4 C26 100.5(4) . . ?
C25 S4 Ni1 102.5(3) . . ?
C26 S4 Ni1 95.6(3) . . ?
C35 N1 C31 116.2(8) . . ?
C35 N1 Ni1 122.2(6) . . ?
C31 N1 Ni1 121.6(7) . . ?
C11 C10 C15 116.2(8) . . ?
C11 C10 S1 120.9(7) . . ?
C15 C10 S1 123.0(7) . . ?
C12 C11 C10 122.5(9) . . ?
C11 C12 C13 119.9(9) . . ?
C14 C13 C12 119.9(9) . . ?
C13 C14 C15 121.3(9) . . ?
C14 C15 C10 120.3(9) . . ?
C14 C15 S3 119.0(7) . . ?
C10 C15 S3 120.7(7) . . ?
C31 C16 S3 115.2(6) . . ?
C21 C20 C25 112.8(10) . . ?
C21 C20 S2 121.6(8) . . ?
C25 C20 S2 125.5(7) . . ?
C22 C21 C20 124.4(11) . . ?
C21 C22 C23 120.5(12) . . ?
C24 C23 C22 118.5(12) . . ?
C25 C24 C23 120.1(11) . . ?
C24 C25 C20 123.6(9) . . ?
C24 C25 S4 118.0(8) . . ?
C20 C25 S4 118.3(7) . . ?
C35 C26 S4 112.9(6) . . ?
C32 C31 N1 121.2(9) . . ?
C32 C31 C16 124.5(8) . . ?
N1 C31 C16 114.3(8) . . ?
C31 C32 C33 120.9(9) . . ?
C32 C33 C34 118.5(10) . . ?
C35 C34 C33 118.1(10) . . ?
C34 C35 N1 124.9(9) . . ?
C34 C35 C26 120.2(8) . . ?
N1 C35 C26 114.7(8) . . ?

loop_
_geom_bond_atom_site_label_1
_geom_bond_atom_site_label_2
_geom_bond_distance
_geom_bond_site_symmetry_2
_geom_bond_publ_flag
Ni1 N1 2.060(8) . ?
Ni1 S4 2.375(3) . ?
Ni1 S2 2.381(3) . ?
Ni1 S1 2.396(3) . ?
Ni1 S3 2.397(3) . ?
Ni1 S1 2.448(3) 2_576 ?
S1 C10 1.752(8) . ?
S1 Ni1 2.448(3) 2_576 ?
S2 C20 1.698(11) . ?
S3 C15 1.770(9) . ?
S3 C16 1.799(9) . ?
S4 C25 1.790(9) . ?
S4 C26 1.805(8) . ?
N1 C35 1.357(11) . ?
N1 C31 1.379(9) . ?
C10 C11 1.412(11) . ?
C10 C15 1.443(11) . ?
C11 C12 1.377(11) . ?
C12 C13 1.392(13) . ?
C13 C14 1.379(12) . ?
C14 C15 1.384(11) . ?
C16 C31 1.490(12) . ?
C20 C21 1.410(12) . ?
C20 C25 1.449(12) . ?
C21 C22 1.363(15) . ?
C22 C23 1.40(2) . ?
C23 C24 1.395(14) . ?
C24 C25 1.367(12) . ?
C26 C35 1.543(11) . ?
C31 C32 1.353(11) . ?
C32 C33 1.373(13) . ?
C33 C34 1.394(12) . ?
C34 C35 1.337(11) . ?
